data_2311811
loop_
_publ_author_name
'Hennings, Erik'
'Schmidt, Horst'
'Voigt, Wolfgang'

_publ_section_title
;
 Crystal structures of hydrates of simple inorganic salts. II. Water-rich
 calcium bromide and iodide hydrates: CaBr2 &#x00B7; 9H2O, CaI2 &#x00B7;
 8H2O, CaI2 &#x00B7; 7H2O and CaI2 &#x00B7; 6.5H2O.
;
_journal_coeditor_code QS3039
_journal_issue 'Pt 9'
_journal_name_full 'Acta crystallographica. Section C, Structural chemistry'
_journal_page_first 876
_journal_page_last 881
_journal_paper_doi 10.1107/S2053229614018002
_journal_volume 70
_journal_year 2014
_chemical_formula_iupac 'Ca I 2, 7H2 O'
_chemical_formula_moiety 'Ca2 H28 O14 4+, 4(I -), '
_chemical_formula_sum 'Ca2 H28 I4 O14'
_chemical_formula_weight 839.98
_chemical_name_common 'calcium iodide heptahydrate'
_chemical_name_systematic
;
Calccium iodide heptahydrate
;
_space_group_crystal_system monoclinic
_space_group_IT_number 14
_space_group_name_Hall '-P 2ybc'
_space_group_name_H-M_alt 'P 1 21/c 1'
_atom_sites_solution_hydrogens difmap
_audit_creation_method SHELXL-2013
_cell_angle_alpha 90
_cell_angle_beta 92.17(2)
_cell_angle_gamma 90
_cell_formula_units_Z 4
_cell_length_a 9.841(2)
_cell_length_b 16.530(5)
_cell_length_c 14.639(5)
_cell_measurement_reflns_used 1295
_cell_measurement_temperature 200.0(10)
_cell_measurement_theta_max 29.24
_cell_measurement_theta_min 1.87
_cell_volume 2379.6(12)
_computing_cell_refinement 'X-AREA (Stoe & Cie, 2009)'
_computing_data_collection 'X-AREA (Stoe & Cie, 2009)'
_computing_data_reduction 'X-RED (Stoe & Cie, 2009)'
_computing_molecular_graphics 'SHELXL2012 (Sheldrick, 2008)'
_computing_publication_material 'SHELXL2012 (Sheldrick, 2008)'
_computing_structure_refinement 'SHELXL2012 (Sheldrick, 2008)'
_computing_structure_solution 'SHELXS97 (Sheldrick, 2008)'
_diffrn_ambient_temperature 200.0(10)
_diffrn_detector_area_resol_mean 6.67
_diffrn_measured_fraction_theta_full 0.997
_diffrn_measured_fraction_theta_max 0.998
_diffrn_measurement_device_type 'Stoe IPDS 2'
_diffrn_measurement_method rotation
_diffrn_radiation_type MoK\a
_diffrn_radiation_wavelength 0.71073
_diffrn_reflns_av_R_equivalents 0.1155
_diffrn_reflns_limit_h_max 11
_diffrn_reflns_limit_h_min -11
_diffrn_reflns_limit_k_max 19
_diffrn_reflns_limit_k_min -19
_diffrn_reflns_limit_l_max 17
_diffrn_reflns_limit_l_min -17
_diffrn_reflns_number 4198
_diffrn_reflns_theta_full 25.242
_diffrn_reflns_theta_max 27.500
_diffrn_reflns_theta_min 1.859
_exptl_absorpt_coefficient_mu 5.710
_exptl_absorpt_correction_T_max 0.4110
_exptl_absorpt_correction_T_min 0.0945
_exptl_absorpt_process_details '(Coppens, 1970)'
_exptl_crystal_colour colurless
_exptl_crystal_density_diffrn 2.345
_exptl_crystal_description needle
_exptl_crystal_F_000 1568
_exptl_crystal_size_max 0.5700
_exptl_crystal_size_mid 0.3650
_exptl_crystal_size_min 0.1555
_refine_diff_density_max 2.254
_refine_diff_density_min -1.997
_refine_ls_extinction_coef 0.00101(10)
_refine_ls_extinction_expression Fc^*^=kFc[1+0.001xFc^2^\l^3^/sin(2\q)]^-1/4^
_refine_ls_extinction_method 'SHELXL2012 (Sheldrick, 2008)'
_refine_ls_goodness_of_fit_ref 1.155
_refine_ls_hydrogen_treatment refall
_refine_ls_matrix_type full
_refine_ls_number_parameters 294
_refine_ls_number_reflns 5443
_refine_ls_number_restraints 39
_refine_ls_restrained_S_all 1.151
_refine_ls_R_factor_all 0.0327
_refine_ls_R_factor_gt 0.0297
_refine_ls_shift/su_max 0.001
_refine_ls_shift/su_mean 0.000
_refine_ls_structure_factor_coef Fsqd
_refine_ls_weighting_details 'w=1/[\s^2^(Fo^2^)+(0.0411P)^2^+5.2685P] where P=(Fo^2^+2Fc^2^)/3'
_refine_ls_weighting_scheme calc
_refine_ls_wR_factor_gt 0.0739
_refine_ls_wR_factor_ref 0.0753
_reflns_number_gt 5066
_reflns_number_total 5443
_reflns_threshold_expression I>2\s(I)
_cod_data_source_file qs3039sup1.cif
_cod_data_source_block CaI2_7H2O_200K
_cod_depositor_comments
;

2022-12-29
Z value and formula fixed to values more according to usual
chemical conventions.                 miguel
;
_cod_original_formula_sum 'Ca H14 I2 O7'
_cod_original_formula_weight 419.99
_cod_original_formula_moiety 'Ca 2+, 2(I -), 7(H2 O)'
_cod_original_formula_iupac 'Ca I 2, 7H2 O'
_cod_original_formula_units_Z 8
_cod_original_cell_volume 2379.7(12)
_cod_original_sg_symbol_H-M 'P 21/c'
_cod_database_code 2311811
_shelx_space_group_comment
;
The symmetry employed for this shelxl refinement is uniquely defined
by the following loop, which should always be used as a source of
symmetry information in preference to the above space-group names.
They are only intended as comments.
;
_shelxl_version_number 2.013

loop_
_space_group_symop_operation_xyz
'x, y, z'
'-x, y+1/2, -z+1/2'
'-x, -y, -z'
'x, -y-1/2, z-1/2'

loop_
_atom_site_type_symbol
_atom_site_label
_atom_site_fract_x
_atom_site_fract_y
_atom_site_fract_z
_atom_site_U_iso_or_equiv
_atom_site_adp_type
_atom_site_calc_flag
_atom_site_occupancy
I I1 0.14520(3) 0.13652(2) 0.41798(2) 0.02303(8) Uani d 1
I I2 0.33768(3) 0.41725(2) 0.55691(2) 0.02378(8) Uani d 1
I I3 0.17568(3) 0.65594(2) 0.44244(2) 0.02195(8) Uani d 1
I I4 0.35412(3) 0.61134(2) 0.08217(2) 0.02417(8) Uani d 1
Ca Ca1 0.03595(7) 0.10355(4) 0.75322(4) 0.01394(14) Uani d 1
Ca Ca2 0.45274(7) 0.15255(4) 0.73346(4) 0.01367(13) Uani d 1
O O1 0.2431(3) 0.16424(15) 0.83506(16) 0.0157(5) Uani d 1
O O2 0.2471(3) 0.08905(15) 0.65216(16) 0.0159(5) Uani d 1
O O3 0.4368(3) 0.20886(17) 0.58156(17) 0.0228(6) Uani d 1
O O4 0.5820(3) 0.05073(17) 0.64744(18) 0.0213(5) Uani d 1
O O5 -0.1843(3) 0.04501(19) 0.77474(19) 0.0266(6) Uani d 1
O O6 0.5528(3) 0.1703(3) 0.8822(2) 0.0367(8) Uani d 1
O O7 0.6700(3) 0.2140(2) 0.7149(2) 0.0295(7) Uani d 1
O O8 0.0835(3) 0.23422(18) 0.6800(2) 0.0270(6) Uani d 1
O O9 0.4100(3) 0.01968(18) 0.8038(2) 0.0264(6) Uani d 1
O O10 0.0411(3) 0.04969(17) 0.90690(17) 0.0217(5) Uani d 1
O O11 -0.0688(3) 0.0827(2) 0.60647(19) 0.0319(7) Uani d 1
O O12 0.1111(4) -0.03795(19) 0.7466(2) 0.0369(8) Uani d 1
O O13 -0.0896(3) 0.21002(17) 0.83495(18) 0.0221(5) Uani d 1
O O14 0.3732(5) 0.29358(19) 0.7455(2) 0.0405(9) Uani d 1
H H4A 0.544(6) 0.008(2) 0.632(4) 0.08(3) Uiso d 1
H H2B 0.239(7) 0.113(3) 0.6027(18) 0.056(19) Uiso d 1
H H2A 0.263(5) 0.0413(10) 0.641(3) 0.034(14) Uiso d 1
H H12B 0.116(8) -0.070(3) 0.790(3) 0.07(2) Uiso d 1
H H6A 0.539(7) 0.141(4) 0.926(3) 0.07(2) Uiso d 1
H H5A -0.199(5) 0.013(2) 0.816(2) 0.031(14) Uiso d 1
H H7A 0.688(5) 0.244(3) 0.673(2) 0.040(15) Uiso d 1
H H11B -0.038(7) 0.106(3) 0.562(3) 0.07(2) Uiso d 1
H H1B 0.226(4) 0.2111(10) 0.849(3) 0.018(11) Uiso d 1
H H14B 0.384(8) 0.328(5) 0.706(6) 0.08(2) Uiso d 1
H H1A 0.259(8) 0.139(3) 0.8828(19) 0.08(3) Uiso d 1
H H4B 0.624(5) 0.066(3) 0.603(2) 0.038(15) Uiso d 1
H H3A 0.471(6) 0.186(3) 0.539(2) 0.046(17) Uiso d 1
H H13B -0.037(6) 0.247(3) 0.846(4) 0.08(3) Uiso d 1
H H13A -0.121(5) 0.196(3) 0.8838(19) 0.042(16) Uiso d 1
H H9A 0.456(5) -0.004(3) 0.844(3) 0.06(2) Uiso d 1
H H7B 0.733(4) 0.217(3) 0.753(3) 0.044(16) Uiso d 1
H H10B 0.016(7) 0.077(4) 0.950(3) 0.07(2) Uiso d 1
H H10A 0.098(6) 0.017(3) 0.928(4) 0.08(2) Uiso d 1
H H5B -0.247(4) 0.041(3) 0.737(3) 0.052(18) Uiso d 1
H H12A 0.085(13) -0.064(4) 0.701(3) 0.18(6) Uiso d 1
H H8A 0.148(4) 0.264(3) 0.694(5) 0.08(3) Uiso d 1
H H8B 0.031(4) 0.261(3) 0.647(3) 0.036(15) Uiso d 1
H H14A 0.385(12) 0.313(7) 0.800(8) 0.15(4) Uiso d 1
H H3B 0.410(6) 0.2529(19) 0.563(3) 0.06(2) Uiso d 1
H H11A -0.102(8) 0.040(2) 0.588(4) 0.09(3) Uiso d 1
H H6B 0.605(7) 0.206(4) 0.899(4) 0.11(3) Uiso d 1
H H9B 0.354(6) -0.013(3) 0.783(4) 0.08(2) Uiso d 1

loop_
_atom_site_aniso_label
_atom_site_aniso_U_11
_atom_site_aniso_U_22
_atom_site_aniso_U_33
_atom_site_aniso_U_12
_atom_site_aniso_U_13
_atom_site_aniso_U_23
I1 0.03021(14) 0.02335(14) 0.01554(12) -0.00095(9) 0.00105(9) 0.00512(9)
I2 0.03266(14) 0.02348(14) 0.01462(12) 0.00927(10) -0.00691(9) -0.00515(8)
I3 0.02795(14) 0.02280(13) 0.01493(12) -0.00576(9) -0.00134(9) 0.00436(8)
I4 0.03271(15) 0.01948(13) 0.02083(13) 0.00062(9) 0.00771(10) 0.00445(9)
Ca1 0.0150(3) 0.0171(3) 0.0097(3) -0.0004(2) -0.0005(2) 0.0010(2)
Ca2 0.0159(3) 0.0163(3) 0.0087(3) -0.0010(2) -0.0005(2) 0.0006(2)
O1 0.0185(11) 0.0162(12) 0.0123(11) 0.0016(9) -0.0013(9) -0.0007(9)
O2 0.0216(12) 0.0151(11) 0.0107(11) 0.0014(10) -0.0008(9) 0.0014(9)
O3 0.0359(15) 0.0205(13) 0.0123(11) 0.0069(11) 0.0029(11) 0.0006(10)
O4 0.0225(13) 0.0244(14) 0.0173(12) 0.0012(11) 0.0033(10) -0.0018(10)
O5 0.0233(14) 0.0378(16) 0.0184(13) -0.0109(12) -0.0017(11) 0.0097(12)
O6 0.0310(16) 0.063(2) 0.0159(14) -0.0126(16) -0.0041(12) 0.0004(14)
O7 0.0241(14) 0.0415(18) 0.0227(14) -0.0144(13) -0.0009(11) 0.0097(13)
O8 0.0309(15) 0.0227(14) 0.0273(15) 0.0048(12) -0.0007(12) 0.0096(12)
O9 0.0374(16) 0.0222(14) 0.0192(13) 0.0037(12) -0.0034(12) 0.0073(11)
O10 0.0285(14) 0.0228(14) 0.0137(12) 0.0043(11) -0.0003(10) 0.0040(10)
O11 0.0315(16) 0.050(2) 0.0137(13) -0.0127(14) -0.0021(11) 0.0010(13)
O12 0.066(2) 0.0197(14) 0.0262(16) 0.0043(15) 0.0208(16) 0.0030(12)
O13 0.0239(13) 0.0248(14) 0.0176(12) -0.0005(11) 0.0029(10) -0.0021(11)
O14 0.085(3) 0.0156(14) 0.0228(15) -0.0001(15) 0.0273(17) 0.0007(12)

loop_
_atom_type_symbol
_atom_type_description
_atom_type_scat_dispersion_real
_atom_type_scat_dispersion_imag
_atom_type_scat_source
Ca Ca 0.2262 0.3064 'International Tables Vol C Tables 4.2.6.8 and 6.1.1.4'
I I -0.4742 1.8119 'International Tables Vol C Tables 4.2.6.8 and 6.1.1.4'
O O 0.0106 0.0060 'International Tables Vol C Tables 4.2.6.8 and 6.1.1.4'
H H 0.0000 0.0000 'International Tables Vol C Tables 4.2.6.8 and 6.1.1.4'

loop_
_geom_angle_atom_site_label_1
_geom_angle_atom_site_label_2
_geom_angle_atom_site_label_3
_geom_angle
O11 Ca1 O5 72.38(11)
O11 Ca1 O10 141.45(11)
O5 Ca1 O10 73.59(10)
O11 Ca1 O12 86.96(13)
O5 Ca1 O12 84.05(12)
O10 Ca1 O12 71.97(10)
O11 Ca1 O8 79.43(12)
O5 Ca1 O8 126.61(11)
O10 Ca1 O8 136.87(10)
O12 Ca1 O8 139.04(11)
O11 Ca1 O13 109.39(11)
O5 Ca1 O13 75.80(11)
O10 Ca1 O13 78.82(10)
O12 Ca1 O13 148.21(10)
O8 Ca1 O13 72.21(10)
O11 Ca1 O1 143.17(10)
O5 Ca1 O1 144.16(9)
O10 Ca1 O1 73.59(9)
O12 Ca1 O1 99.09(12)
O8 Ca1 O1 72.29(9)
O13 Ca1 O1 84.12(9)
O11 Ca1 O2 78.54(10)
O5 Ca1 O2 141.17(10)
O10 Ca1 O2 120.32(9)
O12 Ca1 O2 69.05(10)
O8 Ca1 O2 70.44(9)
O13 Ca1 O2 139.49(9)
O1 Ca1 O2 70.14(8)
O11 Ca1 Ca2 110.95(8)
O5 Ca1 Ca2 166.78(8)
O10 Ca1 Ca2 98.56(7)
O12 Ca1 Ca2 83.38(10)
O8 Ca1 Ca2 66.37(7)
O13 Ca1 Ca2 113.67(7)
O1 Ca1 Ca2 35.49(6)
O2 Ca1 Ca2 34.66(6)
O6 Ca2 O7 73.14(11)
O6 Ca2 O3 143.97(12)
O7 Ca2 O3 76.02(11)
O6 Ca2 O14 86.51(14)
O7 Ca2 O14 83.92(13)
O3 Ca2 O14 72.03(10)
O6 Ca2 O9 78.39(12)
O7 Ca2 O9 126.33(11)
O3 Ca2 O9 136.24(10)
O14 Ca2 O9 138.69(11)
O6 Ca2 O4 110.28(12)
O7 Ca2 O4 75.70(11)
O3 Ca2 O4 79.08(10)
O14 Ca2 O4 147.91(10)
O9 Ca2 O4 72.95(10)
O6 Ca2 O2 141.05(11)
O7 Ca2 O2 145.43(10)
O3 Ca2 O2 72.78(10)
O14 Ca2 O2 100.08(12)
O9 Ca2 O2 71.46(9)
O4 Ca2 O2 84.05(9)
O6 Ca2 O1 77.08(10)
O7 Ca2 O1 140.05(10)
O3 Ca2 O1 118.32(9)
O14 Ca2 O1 68.12(10)
O9 Ca2 O1 71.08(9)
O4 Ca2 O1 140.81(9)
O2 Ca2 O1 70.26(8)
O6 Ca2 Ca1 109.44(9)
O7 Ca2 Ca1 165.65(9)
O3 Ca2 Ca1 96.22(8)
O14 Ca2 Ca1 82.18(10)
O9 Ca2 Ca1 67.52(8)
O4 Ca2 Ca1 115.13(7)
O2 Ca2 Ca1 35.79(6)
O1 Ca2 Ca1 34.48(6)
Ca1 O1 Ca2 110.03(9)
Ca2 O2 Ca1 109.55(9)

loop_
_geom_bond_atom_site_label_1
_geom_bond_atom_site_label_2
_geom_bond_distance
_geom_bond_publ_flag
Ca1 O1 2.532(3) y
Ca1 O2 2.607(3) y
Ca1 O5 2.406(3) y
Ca1 O8 2.464(3) y
Ca1 O10 2.418(3) y
Ca1 O11 2.373(3) y
Ca1 O12 2.456(3) y
Ca1 O13 2.484(3) y
Ca2 O1 2.596(3) y
Ca2 O2 2.536(3) y
Ca2 O3 2.410(3) y
Ca2 O4 2.481(3) y
Ca2 O6 2.373(3) y
Ca2 O7 2.392(3) y
Ca2 O9 2.469(3) y
Ca2 O14 2.468(3) y
Ca1 Ca2 4.2017(13) ?
